data_7121129
loop_
_publ_author_name
'Kubanik, Mario'
'Lam, Nelson Y. S.'
'Holtkamp, Hannah U.'
'S\"ohnel, Tilo'
'Anderson, Robert F.'
'Jamieson, Stephen M. F.'
'Hartinger, Christian G.'

_publ_section_title
;
 Quinoline-para-quinones and metals: coordination-assisted formation of
 quinoline-ortho-quinones.
;
_journal_issue 8
_journal_name_full 'Chemical communications (Cambridge, England)'
_journal_page_first 992
_journal_page_last 995
_journal_paper_doi 10.1039/c7cc09478g
_journal_volume 54
_journal_year 2018
_chemical_formula_moiety 'C19 H18 Cl2 Ir N O3'
_chemical_formula_sum 'C19 H18 Cl2 Ir N O3'
_chemical_formula_weight 571.44
_chemical_name_systematic
;
Chlorido(7-chloro-8-hydroxyquinolinolato-5,6-dione-?N1,?O8)(?5-pentamethylcyclopentadienyl)iridium(III) 
;
_space_group_crystal_system monoclinic
_space_group_IT_number 14
_space_group_name_Hall '-P 2ybc'
_space_group_name_H-M_alt 'P 1 21/c 1'
_symmetry_space_group_name_Hall '-P 2ybc'
_symmetry_space_group_name_H-M 'P 1 21/c 1'
_atom_sites_solution_hydrogens geom
_atom_sites_solution_primary direct
_atom_sites_solution_secondary difmap
_audit_creation_method SHELXL-2016/6
_audit_update_record
;
2017-08-31 deposited with the CCDC.
2018-01-02 downloaded from the CCDC.
;
_cell_angle_alpha 90
_cell_angle_beta 92.400(2)
_cell_angle_gamma 90
_cell_formula_units_Z 4
_cell_length_a 14.4492(8)
_cell_length_b 7.3746(4)
_cell_length_c 17.1873(9)
_cell_measurement_reflns_used 9975
_cell_measurement_temperature 100(2)
_cell_measurement_theta_max 25.226
_cell_measurement_theta_min 3.125
_cell_volume 1829.82(17)
_computing_cell_refinement '<i>SAINT</i> (Bruker, 2008)'
_computing_data_collection '<i>APEX2</i> (Bruker, 2008)'
_computing_data_reduction '<i>SAINT</i> (Bruker, 2008)'
_computing_structure_refinement 'SHELXL-2016/6 (Sheldrick, 2016)'
_computing_structure_solution 'SHELXS-2016/6 (Sheldrick, 2016)'
_diffrn_ambient_temperature 100(2)
_diffrn_detector 'Bruker APEX2 area detector'
_diffrn_detector_area_resol_mean 7.9
_diffrn_detector_type 'CCD area detector'
_diffrn_measured_fraction_theta_full 0.995
_diffrn_measured_fraction_theta_max 0.996
_diffrn_measurement_device 'three-circle diffractometer'
_diffrn_measurement_device_type 'Bruker SMART APEX2 area detector'
_diffrn_measurement_method '\w and \f scans'
_diffrn_radiation_monochromator 'mirror optics'
_diffrn_radiation_probe x-ray
_diffrn_radiation_type 'Mo K\a'
_diffrn_radiation_wavelength 0.71073
_diffrn_reflns_av_R_equivalents 0.0650
_diffrn_reflns_av_unetI/netI 0.0502
_diffrn_reflns_Laue_measured_fraction_full 0.995
_diffrn_reflns_Laue_measured_fraction_max 0.996
_diffrn_reflns_limit_h_max 18
_diffrn_reflns_limit_h_min -18
_diffrn_reflns_limit_k_max 9
_diffrn_reflns_limit_k_min -7
_diffrn_reflns_limit_l_max 22
_diffrn_reflns_limit_l_min -22
_diffrn_reflns_number 19988
_diffrn_reflns_point_group_measured_fraction_full 0.995
_diffrn_reflns_point_group_measured_fraction_max 0.996
_diffrn_reflns_theta_full 25.242
_diffrn_reflns_theta_max 27.498
_diffrn_reflns_theta_min 2.709
_diffrn_source 'microfocus sealed X-ray tube'
_diffrn_source_type 'Incoatec I\ms'
_exptl_absorpt_coefficient_mu 7.608
_exptl_absorpt_correction_T_max 0.7456
_exptl_absorpt_correction_T_min 0.4269
_exptl_absorpt_correction_type multi-scan
_exptl_absorpt_process_details
;
SADABS-2012/1 (Bruker,2012) was used for absorption correction.
wR2(int) was 0.1333 before and 0.0919 after correction.
The Ratio of minimum to maximum transmission is 0.5726.
The \l/2 correction factor is 0.0015.
;
_exptl_crystal_colour black
_exptl_crystal_density_diffrn 2.074
_exptl_crystal_description fragment
_exptl_crystal_F_000 1096
_exptl_crystal_size_max 0.280
_exptl_crystal_size_mid 0.220
_exptl_crystal_size_min 0.140
_refine_diff_density_max 1.146
_refine_diff_density_min -1.719
_refine_diff_density_rms 0.197
_refine_ls_extinction_method none
_refine_ls_goodness_of_fit_ref 1.089
_refine_ls_hydrogen_treatment constr
_refine_ls_matrix_type full
_refine_ls_number_parameters 240
_refine_ls_number_reflns 4198
_refine_ls_number_restraints 0
_refine_ls_restrained_S_all 1.089
_refine_ls_R_factor_all 0.0315
_refine_ls_R_factor_gt 0.0287
_refine_ls_shift/su_max 0.002
_refine_ls_shift/su_mean 0.000
_refine_ls_structure_factor_coef Fsqd
_refine_ls_weighting_details 'w=1/[\s^2^(Fo^2^)+(0.0337P)^2^+0.7876P] where P=(Fo^2^+2Fc^2^)/3'
_refine_ls_weighting_scheme calc
_refine_ls_wR_factor_gt 0.0730
_refine_ls_wR_factor_ref 0.0745
_reflns_Friedel_coverage 0.000
_reflns_number_gt 3845
_reflns_number_total 4198
_reflns_threshold_expression 'I > 2\s(I)'
_cod_data_source_file c7cc09478g2.cif
_cod_data_source_block maku213_0m
_cod_depositor_comments 'Adding full bibliography for 7121127--7121131.cif.'
_cod_database_code 7121129
_shelx_shelxl_version_number 2016/6
_shelx_space_group_comment
;
The symmetry employed for this shelxl refinement is uniquely defined
by the following loop, which should always be used as a source of
symmetry information in preference to the above space-group names.
They are only intended as comments.
;
_shelx_estimated_absorpt_t_min 0.225
_shelx_estimated_absorpt_t_max 0.416

loop_
_space_group_symop_operation_xyz
'x, y, z'
'-x, y+1/2, -z+1/2'
'-x, -y, -z'
'x, -y-1/2, z-1/2'

loop_
_atom_site_label
_atom_site_type_symbol
_atom_site_fract_x
_atom_site_fract_y
_atom_site_fract_z
_atom_site_U_iso_or_equiv
_atom_site_adp_type
_atom_site_occupancy
_atom_site_site_symmetry_order
_atom_site_calc_flag
_atom_site_refinement_flags_posn
_atom_site_refinement_flags_adp
C1 C 0.8819(3) 0.0347(6) 0.1909(3) 0.0202(9) Uani 1 1 d . .
H1 H 0.857009 -0.013523 0.236777 0.024 Uiso 1 1 calc R U
C2 C 0.9721(3) 0.1002(7) 0.1938(3) 0.0244(10) Uani 1 1 d . .
H2 H 1.008960 0.093283 0.240797 0.029 Uiso 1 1 calc R U
C3 C 1.0076(3) 0.1748(7) 0.1286(2) 0.0223(9) Uani 1 1 d . .
H3 H 1.069316 0.219409 0.129600 0.027 Uiso 1 1 calc R U
C4 C 0.9516(2) 0.1841(6) 0.0606(2) 0.0175(8) Uani 1 1 d . .
C5 C 0.9837(3) 0.2684(6) -0.0122(2) 0.0202(9) Uani 1 1 d . .
C6 C 0.9123(3) 0.2961(6) -0.0802(2) 0.0209(9) Uani 1 1 d . .
C7 C 0.8257(3) 0.2041(6) -0.0751(2) 0.0154(8) Uani 1 1 d . .
C8 C 0.7975(2) 0.1163(6) -0.0087(2) 0.0128(7) Uani 1 1 d . .
C9 C 0.8629(2) 0.1138(6) 0.0608(2) 0.0127(7) Uani 1 1 d . .
C18 C 0.7189(2) -0.3377(6) 0.1537(2) 0.0149(8) Uani 1 1 d . .
C19 C 0.8117(3) -0.4168(6) 0.1765(3) 0.0216(10) Uani 1 1 d . .
H19A H 0.804230 -0.544138 0.191320 0.032 Uiso 1 1 calc R U
H19B H 0.839270 -0.348974 0.220682 0.032 Uiso 1 1 calc R U
H19C H 0.852340 -0.409103 0.132353 0.032 Uiso 1 1 calc R U
C10 C 0.6741(2) -0.3449(5) 0.0783(2) 0.0135(8) Uani 1 1 d . .
C11 C 0.7098(3) -0.4296(6) 0.0065(3) 0.0226(10) Uani 1 1 d . .
H11A H 0.777640 -0.433356 0.010476 0.034 Uiso 1 1 calc R U
H11B H 0.689700 -0.357732 -0.039102 0.034 Uiso 1 1 calc R U
H1C H 0.685530 -0.553224 0.001019 0.034 Uiso 1 1 calc R U
C12 C 0.5841(2) -0.2571(6) 0.0837(3) 0.0176(8) Uani 1 1 d . .
C13 C 0.5137(3) -0.2420(7) 0.0172(3) 0.0315(12) Uani 1 1 d . .
H13A H 0.481906 -0.358507 0.009792 0.047 Uiso 1 1 calc R U
H13B H 0.544881 -0.209783 -0.030413 0.047 Uiso 1 1 calc R U
H13C H 0.468437 -0.147998 0.028896 0.047 Uiso 1 1 calc R U
C14 C 0.5747(3) -0.1969(6) 0.1621(3) 0.0206(9) Uani 1 1 d . .
C15 C 0.4937(3) -0.0998(7) 0.1928(4) 0.0338(12) Uani 1 1 d . .
H15A H 0.454986 -0.052392 0.149249 0.051 Uiso 1 1 calc R U
H15B H 0.515430 0.000825 0.226015 0.051 Uiso 1 1 calc R U
H15C H 0.457310 -0.183958 0.223352 0.051 Uiso 1 1 calc R U
C16 C 0.6597(3) -0.2402(6) 0.2056(2) 0.0177(8) Uani 1 1 d . .
C17 C 0.6772(4) -0.2119(7) 0.2916(3) 0.0311(11) Uani 1 1 d . .
H17A H 0.643143 -0.104722 0.308250 0.047 Uiso 1 1 calc R U
H17B H 0.743623 -0.193910 0.302724 0.047 Uiso 1 1 calc R U
H17C H 0.656168 -0.318648 0.319872 0.047 Uiso 1 1 calc R U
N1 N 0.8289(2) 0.0378(5) 0.12439(19) 0.0136(7) Uani 1 1 d . .
O1 O 0.71923(19) 0.0430(4) -0.00075(17) 0.0155(6) Uani 1 1 d . .
O3 O 0.9350(2) 0.3922(5) -0.13453(19) 0.0312(8) Uani 1 1 d . .
O2 O 1.0630(2) 0.3147(6) -0.0186(2) 0.0371(9) Uani 1 1 d . .
Cl1 Cl 0.64550(6) 0.23194(14) 0.14577(6) 0.0180(2) Uani 1 1 d . .
Cl2 Cl 0.74874(7) 0.22154(15) -0.15457(6) 0.0224(2) Uani 1 1 d . .
Ir Ir 0.69341(2) -0.06590(2) 0.11210(2) 0.01118(7) Uani 1 1 d . .

loop_
_atom_site_aniso_label
_atom_site_aniso_U_11
_atom_site_aniso_U_22
_atom_site_aniso_U_33
_atom_site_aniso_U_23
_atom_site_aniso_U_13
_atom_site_aniso_U_12
C1 0.0181(19) 0.027(2) 0.015(2) 0.0055(18) -0.0008(16) -0.0059(17)
C2 0.0159(19) 0.039(3) 0.018(2) 0.001(2) -0.0055(17) -0.0054(19)
C3 0.0120(16) 0.034(3) 0.021(2) -0.001(2) 0.0003(15) -0.0047(17)
C4 0.0129(16) 0.024(2) 0.0163(19) 0.0011(17) 0.0042(15) -0.0039(16)
C5 0.0194(18) 0.023(2) 0.018(2) -0.0011(17) 0.0052(15) -0.0076(17)
C6 0.025(2) 0.023(2) 0.0154(19) -0.0026(18) 0.0077(16) -0.0051(18)
C7 0.0159(17) 0.019(2) 0.0110(17) -0.0001(16) 0.0011(14) -0.0028(16)
C8 0.0125(16) 0.0127(19) 0.0132(18) -0.0034(16) 0.0011(14) 0.0029(15)
C9 0.0115(16) 0.0139(19) 0.0131(18) -0.0018(16) 0.0033(14) -0.0029(15)
C18 0.0125(16) 0.0112(19) 0.021(2) 0.0054(16) 0.0046(15) -0.0005(15)
C19 0.0156(19) 0.021(2) 0.028(2) 0.0051(18) -0.0039(18) 0.0008(16)
C10 0.0141(16) 0.0071(19) 0.0198(19) 0.0033(16) 0.0042(15) -0.0010(15)
C11 0.025(2) 0.024(3) 0.019(2) -0.0031(17) 0.0036(18) -0.0042(17)
C12 0.0110(16) 0.012(2) 0.029(2) 0.0030(17) -0.0002(15) -0.0038(15)
C13 0.024(2) 0.021(2) 0.048(3) 0.002(2) -0.018(2) -0.0037(19)
C14 0.0137(17) 0.017(2) 0.032(2) 0.0039(19) 0.0092(16) -0.0037(16)
C15 0.023(2) 0.024(3) 0.056(3) 0.000(2) 0.019(2) 0.0000(19)
C16 0.0219(18) 0.015(2) 0.0168(19) 0.0032(16) 0.0072(15) -0.0059(16)
C17 0.048(3) 0.029(3) 0.017(2) 0.004(2) 0.008(2) -0.008(2)
N1 0.0110(14) 0.0169(18) 0.0130(16) 0.0009(13) -0.0001(13) -0.0043(12)
O1 0.0137(13) 0.0187(16) 0.0141(14) 0.0021(11) -0.0004(11) -0.0040(11)
O3 0.0334(17) 0.040(2) 0.0202(16) 0.0097(15) 0.0059(14) -0.0172(16)
O2 0.0195(15) 0.065(3) 0.0274(17) 0.0069(18) 0.0062(13) -0.0155(16)
Cl1 0.0178(4) 0.0150(5) 0.0214(5) -0.0018(4) 0.0046(4) -0.0004(4)
Cl2 0.0240(5) 0.0282(6) 0.0147(4) 0.0034(4) -0.0020(4) -0.0019(4)
Ir 0.00860(9) 0.01295(11) 0.01214(10) 0.00045(5) 0.00209(6) -0.00243(5)

loop_
_atom_type_symbol
_atom_type_description
_atom_type_scat_dispersion_real
_atom_type_scat_dispersion_imag
_atom_type_scat_source
C C 0.0033 0.0016 'International Tables Vol C Tables 4.2.6.8 and 6.1.1.4'
H H 0.0000 0.0000 'International Tables Vol C Tables 4.2.6.8 and 6.1.1.4'
Cl Cl 0.1484 0.1585 'International Tables Vol C Tables 4.2.6.8 and 6.1.1.4'
Ir Ir -1.4442 7.9887 'International Tables Vol C Tables 4.2.6.8 and 6.1.1.4'
N N 0.0061 0.0033 'International Tables Vol C Tables 4.2.6.8 and 6.1.1.4'
O O 0.0106 0.0060 'International Tables Vol C Tables 4.2.6.8 and 6.1.1.4'

loop_
_geom_angle_atom_site_label_1
_geom_angle_atom_site_label_2
_geom_angle_atom_site_label_3
_geom_angle
N1 C1 C2 121.6(4)
C3 C2 C1 119.6(4)
C2 C3 C4 118.8(4)
C9 C4 C3 119.0(4)
C9 C4 C5 118.7(3)
C3 C4 C5 122.3(3)
O2 C5 C4 121.7(4)
O2 C5 C6 120.2(4)
C4 C5 C6 118.1(3)
O3 C6 C7 125.7(4)
O3 C6 C5 117.5(4)
C7 C6 C5 116.8(4)
C8 C7 C6 124.1(3)
C8 C7 Cl2 118.9(3)
C6 C7 Cl2 116.8(3)
O1 C8 C7 125.6(3)
O1 C8 C9 116.6(3)
C7 C8 C9 117.8(3)
N1 C9 C4 122.0(3)
N1 C9 C8 114.6(3)
C4 C9 C8 123.4(4)
C10 C18 C16 108.7(3)
C10 C18 C19 126.1(4)
C16 C18 C19 125.1(4)
C10 C18 Ir 70.6(2)
C16 C18 Ir 69.3(2)
C19 C18 Ir 125.9(3)
C18 C10 C12 107.3(4)
C18 C10 C11 127.4(4)
C12 C10 C11 125.3(4)
C18 C10 Ir 70.7(2)
C12 C10 Ir 70.4(2)
C11 C10 Ir 125.2(3)
C14 C12 C10 108.5(3)
C14 C12 C13 127.3(4)
C10 C12 C13 124.1(4)
C14 C12 Ir 71.4(2)
C10 C12 Ir 70.1(2)
C13 C12 Ir 126.1(3)
C12 C14 C16 107.9(4)
C12 C14 C15 126.2(4)
C16 C14 C15 125.9(4)
C12 C14 Ir 70.0(2)
C16 C14 Ir 68.7(2)
C15 C14 Ir 124.8(3)
C14 C16 C18 107.5(3)
C14 C16 C17 125.6(4)
C18 C16 C17 126.5(4)
C14 C16 Ir 72.1(2)
C18 C16 Ir 71.1(2)
C17 C16 Ir 128.6(3)
C9 N1 C1 118.9(3)
C9 N1 Ir 116.2(2)
C1 N1 Ir 124.9(3)
C8 O1 Ir 116.6(2)
N1 Ir C16 112.62(14)
N1 Ir O1 76.02(11)
C16 Ir O1 164.05(14)
N1 Ir C10 118.96(14)
C16 Ir C10 66.17(16)
O1 Ir C10 98.00(13)
N1 Ir C18 99.20(13)
C16 Ir C18 39.60(16)
O1 Ir C18 127.90(13)
C10 Ir C18 38.64(15)
N1 Ir C12 158.33(15)
C16 Ir C12 65.69(15)
O1 Ir C12 101.15(14)
C10 Ir C12 39.55(14)
C18 Ir C12 65.18(14)
N1 Ir C14 150.11(15)
C16 Ir C14 39.24(15)
O1 Ir C14 133.83(13)
C10 Ir C14 65.60(16)
C18 Ir C14 65.32(15)
C12 Ir C14 38.54(17)
N1 Ir Cl1 85.35(10)
C16 Ir Cl1 107.16(12)
O1 Ir Cl1 86.43(8)
C10 Ir Cl1 155.67(10)
C18 Ir Cl1 145.55(11)
C12 Ir Cl1 116.12(11)
C14 Ir Cl1 94.10(12)

loop_
_geom_bond_atom_site_label_1
_geom_bond_atom_site_label_2
_geom_bond_distance
C1 N1 1.349(5)
C1 C2 1.389(6)
C2 C3 1.366(6)
C3 C4 1.395(5)
C4 C9 1.382(5)
C4 C5 1.490(6)
C5 O2 1.204(5)
C5 C6 1.541(6)
C6 O3 1.227(5)
C6 C7 1.430(6)
C7 C8 1.387(6)
C7 Cl2 1.730(4)
C8 O1 1.266(5)
C8 C9 1.491(5)
C9 N1 1.340(5)
C18 C10 1.425(6)
C18 C16 1.452(6)
C18 C19 1.500(5)
C18 Ir 2.154(4)
C10 C12 1.459(5)
C10 C11 1.494(6)
C10 Ir 2.153(4)
C12 C14 1.431(6)
C12 C13 1.502(5)
C12 Ir 2.158(4)
C14 C16 1.447(5)
C14 C15 1.488(6)
C14 Ir 2.176(4)
C16 C17 1.503(6)
C16 Ir 2.130(4)
N1 Ir 2.104(3)
O1 Ir 2.146(3)
Cl1 Ir 2.3816(10)
